data_1506883
loop_
_publ_author_name
'Hua, Jiang'
'Lin, Wenbin'

_publ_section_title
;
 Chiral metallacyclophanes: self-assembly, characterization, and
 application in asymmetric catalysis.
;
_journal_issue 6
_journal_name_full 'Organic letters'
_journal_page_first 861
_journal_page_last 864
_journal_paper_doi 10.1021/ol036111v
_journal_volume 6
_journal_year 2004
_chemical_formula_sum 'C153 H186 Cl2 O8 P8 Pt4'
_chemical_formula_weight 3252.04
_chemical_name_systematic
; 
 ? 
;
_space_group_IT_number 19
_symmetry_space_group_name_Hall 'P 2ac 2ab'
_symmetry_space_group_name_H-M 'P 21 21 21'
_atom_sites_solution_hydrogens geom
_atom_sites_solution_primary direct
_atom_sites_solution_secondary difmap
_audit_creation_method SHELXL-97
_cell_angle_alpha 90.00
_cell_angle_beta 90.00
_cell_angle_gamma 90.00
_cell_formula_units_Z 4
_cell_length_a 19.0887(14)
_cell_length_b 27.889(2)
_cell_length_c 28.778(2)
_cell_measurement_temperature 173(2)
_cell_volume 15320.4(19)
_computing_structure_refinement 'SHELXL-97 (Sheldrick, 1997)'
_computing_structure_solution 'SHELXS-97 (Sheldrick, 1990)'
_diffrn_ambient_temperature 173(2)
_diffrn_measured_fraction_theta_full 0.985
_diffrn_measured_fraction_theta_max 0.985
_diffrn_radiation_monochromator graphite
_diffrn_radiation_source 'fine-focus sealed tube'
_diffrn_radiation_type MoK\a
_diffrn_radiation_wavelength 0.71073
_diffrn_reflns_av_R_equivalents 0.1102
_diffrn_reflns_av_sigmaI/netI 0.2145
_diffrn_reflns_limit_h_max 10
_diffrn_reflns_limit_h_min -22
_diffrn_reflns_limit_k_max 31
_diffrn_reflns_limit_k_min -33
_diffrn_reflns_limit_l_max 33
_diffrn_reflns_limit_l_min -27
_diffrn_reflns_number 51932
_diffrn_reflns_theta_full 25.02
_diffrn_reflns_theta_max 25.02
_diffrn_reflns_theta_min 1.02
_exptl_absorpt_coefficient_mu 3.811
_exptl_crystal_density_diffrn 1.410
_exptl_crystal_density_method 'not measured'
_exptl_crystal_F_000 6536
_refine_diff_density_max 2.133
_refine_diff_density_min -4.458
_refine_diff_density_rms 0.295
_refine_ls_abs_structure_details 'Flack H D (1983), Acta Cryst. A39, 876-881'
_refine_ls_abs_structure_Flack -0.042(11)
_refine_ls_extinction_method none
_refine_ls_goodness_of_fit_ref 1.020
_refine_ls_hydrogen_treatment mixed
_refine_ls_matrix_type full
_refine_ls_number_parameters 806
_refine_ls_number_reflns 26484
_refine_ls_number_restraints 0
_refine_ls_restrained_S_all 1.020
_refine_ls_R_factor_all 0.1825
_refine_ls_R_factor_gt 0.0759
_refine_ls_shift/su_max 0.989
_refine_ls_shift/su_mean 0.025
_refine_ls_structure_factor_coef Fsqd
_refine_ls_weighting_details 'calc w=1/[\s^2^(Fo^2^)+(0.1161P)^2^+0.0000P] where P=(Fo^2^+2Fc^2^)/3'
_refine_ls_weighting_scheme calc
_refine_ls_wR_factor_gt 0.1766
_refine_ls_wR_factor_ref 0.2403
_reflns_number_gt 15071
_reflns_number_total 26484
_reflns_threshold_expression >2sigma(I)
_cod_data_source_file ol036111vsi20031029_105246.cif
_cod_data_source_block Compound_2
_cod_database_code 1506883

loop_
_symmetry_equiv_pos_as_xyz
'x, y, z'
'-x+1/2, -y, z+1/2'
'-x, y+1/2, -z+1/2'
'x+1/2, -y+1/2, -z'

loop_
_atom_site_label
_atom_site_type_symbol
_atom_site_fract_x
_atom_site_fract_y
_atom_site_fract_z
_atom_site_U_iso_or_equiv
_atom_site_adp_type
_atom_site_occupancy
_atom_site_symmetry_multiplicity
_atom_site_calc_flag
_atom_site_refinement_flags
Pt1 Pt 0.95494(4) 0.44088(3) 0.07919(3) 0.0262(2) Uani 1 1 d .
P1 P 0.9471(3) 0.3717(2) 0.0346(2) 0.0324(15) Uani 1 1 d .
O1 O 1.1780(8) 0.6474(6) -0.0454(6) 0.047(5) Uani 1 1 d .
C75 C 1.3602(17) 0.8682(13) -0.0886(13) 0.092(11) Uiso 1 1 d .
H75A H 1.3667 0.8893 -0.1160 0.111 Uiso 1 1 calc R
H75B H 1.3887 0.8815 -0.0628 0.111 Uiso 1 1 calc R
Cl1 Cl 1.8632(7) 0.2241(5) 0.1426(5) 0.139(5) Uiso 1 1 d .
Pt4 Pt 0.97720(5) -0.04145(3) -0.10318(3) 0.0286(2) Uani 1 1 d .
P2 P 0.8959(3) 0.4210(2) 0.1469(2) 0.0354(16) Uani 1 1 d .
O4 O 1.0812(8) 0.7152(6) 0.1052(7) 0.053(5) Uani 1 1 d .
C9 C 1.1732(11) 0.5682(8) -0.1663(8) 0.038(6) Uiso 1 1 d .
H9A H 1.1705 0.6017 -0.1719 0.045 Uiso 1 1 calc R
Cl2 Cl 1.8483(6) 0.1243(4) 0.1254(4) 0.124(4) Uiso 1 1 d .
Pt3 Pt 1.26222(4) 0.31890(3) 0.06680(4) 0.0344(3) Uani 1 1 d .
P8 P 0.9283(3) -0.1040(2) -0.0613(2) 0.0348(16) Uani 1 1 d .
O2 O 1.0338(8) 0.5837(5) -0.0264(5) 0.034(4) Uani 1 1 d .
C18 C 0.9726(12) 0.7099(8) -0.1718(8) 0.041(6) Uiso 1 1 d .
H18A H 0.9640 0.7431 -0.1762 0.049 Uiso 1 1 calc R
Pt2 Pt 1.24553(4) 0.82840(3) -0.00464(3) 0.0328(2) Uani 1 1 d .
P7 P 0.9528(3) -0.0647(2) -0.1787(2) 0.0319(14) Uani 1 1 d .
C70 C 1.4259(12) 0.8180(9) 0.0314(9) 0.048(7) Uiso 1 1 d .
H70A H 1.4642 0.7999 0.0456 0.073 Uiso 1 1 calc R
H70B H 1.4453 0.8433 0.0115 0.073 Uiso 1 1 calc R
H70C H 1.3970 0.7964 0.0126 0.073 Uiso 1 1 calc R
P5 P 1.2916(4) 0.3934(2) 0.0409(3) 0.050(2) Uani 1 1 d .
C11 C 1.1031(11) 0.5766(8) -0.0938(8) 0.031(5) Uiso 1 1 d .
P6 P 1.3174(4) 0.3212(3) 0.1383(3) 0.052(2) Uani 1 1 d .
C117 C 1.2245(10) 0.2049(7) -0.2122(7) 0.023(5) Uani 1 1 d .
H11A H 1.2269 0.2350 -0.1967 0.028 Uiso 1 1 calc R
C16 C 0.9475(12) 0.6283(9) -0.1909(9) 0.044(6) Uiso 1 1 d .
H16A H 0.9207 0.6062 -0.2086 0.052 Uiso 1 1 calc R
P3 P 1.3074(4) 0.8755(2) 0.0478(3) 0.0431(18) Uani 1 1 d .
O7 O 1.2028(7) 0.1992(5) -0.0721(5) 0.035(4) Uani 1 1 d .
C73 C 1.2449(14) 0.9354(9) -0.0760(10) 0.063(8) Uiso 1 1 d .
H73A H 1.2724 0.9538 -0.0529 0.076 Uiso 1 1 calc R
H73B H 1.2569 0.9477 -0.1072 0.076 Uiso 1 1 calc R
P4 P 1.2706(4) 0.8684(3) -0.0722(3) 0.063(2) Uani 1 1 d .
C20 C 1.0686(10) 0.7274(7) -0.1162(8) 0.027(5) Uiso 1 1 d .
H20A H 1.0622 0.7607 -0.1216 0.032 Uiso 1 1 calc R
C15 C 0.9999(10) 0.6113(8) -0.1617(8) 0.029(5) Uiso 1 1 d .
H15A H 1.0094 0.5779 -0.1594 0.034 Uiso 1 1 calc R
C39 C 1.1342(10) 0.6796(7) 0.1716(8) 0.027(5) Uiso 1 1 d .
C21 C 1.1180(10) 0.7125(7) -0.0848(8) 0.027(5) Uiso 1 1 d .
C50 C 1.2234(10) 0.7886(7) 0.0503(8) 0.026(5) Uiso 1 1 d .
C47 C 1.2054(11) 0.7342(7) 0.1244(8) 0.027(5) Uiso 1 1 d .
C69 C 1.3823(11) 0.8399(8) 0.0682(9) 0.039(6) Uiso 1 1 d .
H69A H 1.4125 0.8609 0.0875 0.047 Uiso 1 1 calc R
H69B H 1.3645 0.8140 0.0886 0.047 Uiso 1 1 calc R
C23 C 1.1611(12) 0.7483(8) -0.0589(9) 0.039(6) Uiso 1 1 d .
O3 O 1.1038(7) 0.5941(5) 0.1231(5) 0.034(4) Uani 1 1 d .
C22 C 1.1284(11) 0.6642(8) -0.0764(9) 0.038(6) Uiso 1 1 d .
C17 C 0.9335(11) 0.6763(8) -0.1947(8) 0.038(6) Uiso 1 1 d .
H17A H 0.8957 0.6866 -0.2138 0.045 Uiso 1 1 calc R
O5 O 1.0936(8) 0.1585(5) 0.0734(6) 0.042(4) Uani 1 1 d .
C19 C 1.0273(11) 0.6940(7) -0.1406(8) 0.029(5) Uiso 1 1 d .
O6 O 1.1113(8) 0.0644(6) 0.0294(5) 0.040(4) Uani 1 1 d .
C48 C 1.1406(11) 0.7081(7) 0.1330(8) 0.030(5) Uiso 1 1 d .
O8 O 1.0560(8) 0.1441(5) -0.1005(6) 0.040(4) Uani 1 1 d .
C49 C 1.2123(11) 0.7646(8) 0.0823(9) 0.037(6) Uiso 1 1 d .
C40 C 1.1915(10) 0.6724(7) 0.2020(7) 0.024(5) Uiso 1 1 d .
C14 C 1.0394(11) 0.6456(7) -0.1351(8) 0.028(5) Uiso 1 1 d .
C10 C 1.1366(11) 0.5481(7) -0.1257(8) 0.029(5) Uiso 1 1 d .
C24 C 1.1924(11) 0.7771(8) -0.0402(8) 0.033(6) Uiso 1 1 d .
C5 C 1.1407(11) 0.4973(8) -0.1190(8) 0.030(5) Uiso 1 1 d .
C41 C 1.1863(12) 0.6441(8) 0.2421(8) 0.034(6) Uiso 1 1 d .
H41A H 1.1437 0.6281 0.2491 0.041 Uiso 1 1 calc R
C13 C 1.0911(10) 0.6290(7) -0.1022(8) 0.026(5) Uiso 1 1 d .
C46 C 1.2615(11) 0.7264(7) 0.1539(7) 0.025(5) Uiso 1 1 d .
H46A H 1.3049 0.7418 0.1476 0.030 Uiso 1 1 calc R
C12 C 1.0715(10) 0.5561(7) -0.0529(8) 0.027(5) Uiso 1 1 d .
C45 C 1.2561(10) 0.6960(6) 0.1935(7) 0.021(4) Uiso 1 1 d .
C42 C 1.2438(12) 0.6395(8) 0.2717(8) 0.038(6) Uiso 1 1 d .
H42A H 1.2405 0.6208 0.2992 0.045 Uiso 1 1 calc R
C1 C 1.0038(11) 0.4661(8) 0.0270(9) 0.037(6) Uiso 1 1 d .
C53 C 0.9255(13) 0.3842(9) -0.0234(9) 0.049(7) Uiso 1 1 d .
H53A H 0.9582 0.4089 -0.0352 0.059 Uiso 1 1 calc R
H53B H 0.9330 0.3548 -0.0420 0.059 Uiso 1 1 calc R
C2 C 1.0362(12) 0.4825(8) -0.0069(9) 0.040(6) Uiso 1 1 d .
C28 C 0.9817(11) 0.5392(8) 0.1334(8) 0.032(5) Uiso 1 1 d .
C63 C 0.9397(15) 0.4460(12) 0.1977(11) 0.078(10) Uiso 1 1 d .
H63A H 0.9354 0.4814 0.1970 0.093 Uiso 1 1 calc R
H63B H 0.9157 0.4344 0.2261 0.093 Uiso 1 1 calc R
C27 C 0.9718(10) 0.5034(7) 0.1115(7) 0.024(5) Uiso 1 1 d .
C149 C 0.8501(12) -0.0841(9) -0.0304(9) 0.046(7) Uiso 1 1 d .
H14A H 0.8380 -0.1084 -0.0066 0.056 Uiso 1 1 calc R
H14B H 0.8609 -0.0538 -0.0140 0.056 Uiso 1 1 calc R
C123 C 1.0977(11) 0.0907(8) -0.1614(8) 0.033(6) Uiso 1 1 d .
C144 C 1.0507(13) -0.1389(10) -0.1836(10) 0.060(8) Uiso 1 1 d .
H14C H 1.0589 -0.1718 -0.1941 0.089 Uiso 1 1 calc R
H14D H 1.0575 -0.1370 -0.1499 0.089 Uiso 1 1 calc R
H14E H 1.0837 -0.1173 -0.1992 0.089 Uiso 1 1 calc R
C146 C 0.9815(15) -0.0408(10) -0.2761(10) 0.065(8) Uiso 1 1 d .
H14F H 1.0095 -0.0193 -0.2955 0.098 Uiso 1 1 calc R
H14G H 0.9317 -0.0360 -0.2826 0.098 Uiso 1 1 calc R
H14H H 0.9942 -0.0742 -0.2829 0.098 Uiso 1 1 calc R
C145 C 0.9965(12) -0.0298(9) -0.2232(9) 0.045(7) Uiso 1 1 d .
H14I H 1.0282 -0.0050 -0.2147 0.054 Uiso 1 1 calc R
C143 C 0.9764(12) -0.1243(8) -0.1955(9) 0.039(6) Uiso 1 1 d .
H14J H 0.9438 -0.1470 -0.1803 0.046 Uiso 1 1 calc R
H14K H 0.9699 -0.1274 -0.2295 0.046 Uiso 1 1 calc R
C126 C 1.0244(11) 0.0182(7) -0.1291(8) 0.030(5) Uiso 1 1 d .
C125 C 1.0582(11) 0.0504(8) -0.1419(8) 0.031(5) Uiso 1 1 d .
C116 C 1.1776(11) 0.1684(8) -0.1951(8) 0.031(5) Uiso 1 1 d .
C103 C 1.2145(11) 0.3049(7) 0.0083(8) 0.031(5) Uiso 1 1 d .
C104 C 1.1885(11) 0.2933(8) -0.0284(8) 0.031(5) Uiso 1 1 d .
C115 C 1.1338(10) 0.1748(8) -0.1547(8) 0.029(5) Uiso 1 1 d .
C113 C 1.1281(10) 0.2220(7) -0.1326(8) 0.023(5) Uiso 1 1 d .
C107 C 1.0755(11) 0.3029(8) -0.1332(8) 0.033(6) Uiso 1 1 d .
C108 C 1.0271(12) 0.3361(8) -0.1554(8) 0.042(6) Uiso 1 1 d .
H10A H 1.0207 0.3670 -0.1421 0.050 Uiso 1 1 calc R
C106 C 1.1100(10) 0.3130(7) -0.0916(7) 0.027(5) Uiso 1 1 d .
H10B H 1.1040 0.3436 -0.0775 0.032 Uiso 1 1 calc R
C105 C 1.1509(10) 0.2810(7) -0.0713(8) 0.030(5) Uiso 1 1 d .
C111 C 1.0480(10) 0.2482(7) -0.1964(8) 0.028(5) Uiso 1 1 d .
H11B H 1.0573 0.2185 -0.2114 0.034 Uiso 1 1 calc R
C127 C 1.1934(11) 0.1891(7) -0.0231(8) 0.030(5) Uiso 1 1 d .
H12A H 1.2270 0.1645 -0.0134 0.045 Uiso 1 1 calc R
H12B H 1.1456 0.1776 -0.0176 0.045 Uiso 1 1 calc R
H12C H 1.2014 0.2184 -0.0051 0.045 Uiso 1 1 calc R
C109 C 0.9900(11) 0.3244(8) -0.1955(8) 0.038(6) Uiso 1 1 d .
H10C H 0.9581 0.3470 -0.2084 0.046 Uiso 1 1 calc R
C114 C 1.1583(10) 0.2344(7) -0.0916(7) 0.023(5) Uiso 1 1 d .
C112 C 1.0830(10) 0.2575(7) -0.1562(8) 0.023(5) Uiso 1 1 d .
C77 C 1.2298(10) 0.2536(7) 0.0859(8) 0.029(5) Uiso 1 1 d .
C121 C 1.1794(10) 0.1224(7) -0.2174(7) 0.019(4) Uiso 1 1 d .
C118 C 1.2658(11) 0.1970(7) -0.2504(8) 0.028(5) Uiso 1 1 d .
H11C H 1.2948 0.2224 -0.2612 0.034 Uiso 1 1 calc R
C95 C 0.9561(12) 0.0197(8) 0.1226(8) 0.037(6) Uiso 1 1 d .
C97 C 1.0095(11) 0.0181(7) 0.0450(8) 0.026(5) Uiso 1 1 d .
C91 C 1.0103(11) 0.0683(8) 0.1850(8) 0.033(6) Uiso 1 1 d .
H91A H 1.0456 0.0896 0.1958 0.040 Uiso 1 1 calc R
C89 C 1.0657(10) 0.0666(7) 0.1079(8) 0.025(5) Uiso 1 1 d .
C90 C 1.0128(11) 0.0519(8) 0.1387(8) 0.034(5) Uiso 1 1 d .
C96 C 0.9576(11) 0.0042(7) 0.0747(8) 0.036(5) Uiso 1 1 d .
H96A H 0.9215 -0.0162 0.0636 0.044 Uiso 1 1 calc R
C99 C 1.0020(10) 0.0022(7) -0.0024(8) 0.029(5) Uiso 1 1 d .
C72 C 1.245(2) 0.8645(13) -0.1684(13) 0.110(13) Uiso 1 1 d .
H72A H 1.2213 0.8474 -0.1936 0.165 Uiso 1 1 calc R
H72B H 1.2957 0.8643 -0.1739 0.165 Uiso 1 1 calc R
H72C H 1.2283 0.8977 -0.1673 0.165 Uiso 1 1 calc R
C64 C 1.0224(18) 0.4316(13) 0.2006(13) 0.105(13) Uiso 1 1 d .
H64A H 1.0432 0.4462 0.2284 0.157 Uiso 1 1 calc R
H64B H 1.0466 0.4435 0.1729 0.157 Uiso 1 1 calc R
H64C H 1.0270 0.3967 0.2023 0.157 Uiso 1 1 calc R
C67 C 1.3443(14) 0.9332(9) 0.0309(10) 0.058(8) Uiso 1 1 d .
H67A H 1.3783 0.9279 0.0054 0.070 Uiso 1 1 calc R
H67B H 1.3061 0.9536 0.0185 0.070 Uiso 1 1 calc R
C76 C 1.3863(16) 0.8180(11) -0.1003(12) 0.081(10) Uiso 1 1 d .
H76A H 1.4361 0.8194 -0.1085 0.121 Uiso 1 1 calc R
H76B H 1.3595 0.8053 -0.1265 0.121 Uiso 1 1 calc R
H76C H 1.3802 0.7971 -0.0732 0.121 Uiso 1 1 calc R
C8 C 1.2110(12) 0.5399(9) -0.1960(9) 0.043(6) Uiso 1 1 d .
H8A H 1.2369 0.5539 -0.2208 0.052 Uiso 1 1 calc R
C3 C 1.0732(11) 0.5056(8) -0.0470(9) 0.033(6) Uiso 1 1 d .
C74 C 1.1704(15) 0.9431(12) -0.0674(12) 0.085(10) Uiso 1 1 d .
H74A H 1.1601 0.9774 -0.0689 0.128 Uiso 1 1 calc R
H74B H 1.1582 0.9308 -0.0365 0.128 Uiso 1 1 calc R
H74C H 1.1430 0.9261 -0.0910 0.128 Uiso 1 1 calc R
C62 C 0.9296(17) 0.3320(13) 0.1852(13) 0.100(12) Uiso 1 1 d .
H62A H 0.9111 0.3010 0.1955 0.149 Uiso 1 1 calc R
H62B H 0.9523 0.3481 0.2115 0.149 Uiso 1 1 calc R
H62C H 0.9640 0.3270 0.1604 0.149 Uiso 1 1 calc R
C43 C 1.3051(13) 0.6623(9) 0.2604(9) 0.046(7) Uiso 1 1 d .
H43A H 1.3448 0.6569 0.2797 0.055 Uiso 1 1 calc R
C26 C 1.0607(13) 0.5870(9) 0.0213(9) 0.046(7) Uiso 1 1 d .
H26A H 1.0302 0.6080 0.0397 0.069 Uiso 1 1 calc R
H26B H 1.1083 0.6001 0.0208 0.069 Uiso 1 1 calc R
H26C H 1.0615 0.5549 0.0353 0.069 Uiso 1 1 calc R
C59 C 0.8141(13) 0.4582(10) 0.1480(10) 0.060(8) Uiso 1 1 d .
H59A H 0.7906 0.4556 0.1785 0.071 Uiso 1 1 calc R
H59B H 0.8253 0.4923 0.1421 0.071 Uiso 1 1 calc R
C6 C 1.1785(12) 0.4686(9) -0.1536(9) 0.043(6) Uiso 1 1 d .
H6A H 1.1799 0.4347 -0.1505 0.052 Uiso 1 1 calc R
C35 C 1.0204(12) 0.7124(8) 0.2347(8) 0.040(6) Uiso 1 1 d .
H35A H 1.0620 0.7306 0.2306 0.048 Uiso 1 1 calc R
C65 C 1.2589(14) 0.8864(10) 0.1007(10) 0.060(7) Uiso 1 1 d .
H65A H 1.2505 0.8554 0.1165 0.072 Uiso 1 1 calc R
H65B H 1.2878 0.9064 0.1216 0.072 Uiso 1 1 calc R
C56 C 0.8870(15) 0.2791(10) 0.0176(10) 0.064(8) Uiso 1 1 d .
H56A H 0.8538 0.2553 0.0295 0.096 Uiso 1 1 calc R
H56B H 0.9338 0.2648 0.0157 0.096 Uiso 1 1 calc R
H56C H 0.8723 0.2896 -0.0134 0.096 Uiso 1 1 calc R
C58 C 1.0575(14) 0.3266(10) 0.0776(10) 0.063(8) Uiso 1 1 d .
H58A H 1.1041 0.3121 0.0750 0.094 Uiso 1 1 calc R
H58B H 1.0241 0.3026 0.0891 0.094 Uiso 1 1 calc R
H58C H 1.0593 0.3537 0.0992 0.094 Uiso 1 1 calc R
C57 C 1.0344(12) 0.3439(9) 0.0310(9) 0.046(7) Uiso 1 1 d .
H57A H 1.0328 0.3166 0.0090 0.056 Uiso 1 1 calc R
H57B H 1.0685 0.3676 0.0190 0.056 Uiso 1 1 calc R
C71 C 1.2294(14) 0.8402(9) -0.1228(9) 0.055(7) Uiso 1 1 d .
H71A H 1.2453 0.8064 -0.1247 0.066 Uiso 1 1 calc R
H71B H 1.1780 0.8398 -0.1181 0.066 Uiso 1 1 calc R
C4 C 1.1090(10) 0.4760(8) -0.0800(8) 0.030(5) Uiso 1 1 d .
H4A H 1.1114 0.4423 -0.0757 0.036 Uiso 1 1 calc R
C51 C 1.1446(14) 0.5547(10) 0.1410(10) 0.058(8) Uiso 1 1 d .
H51A H 1.1788 0.5446 0.1176 0.087 Uiso 1 1 calc R
H51B H 1.1135 0.5278 0.1483 0.087 Uiso 1 1 calc R
H51C H 1.1692 0.5648 0.1692 0.087 Uiso 1 1 calc R
C33 C 0.9084(14) 0.7022(9) 0.2724(10) 0.052(7) Uiso 1 1 d .
H33A H 0.8740 0.7124 0.2941 0.063 Uiso 1 1 calc R
C61 C 0.8669(14) 0.3645(9) 0.1663(10) 0.057(8) Uiso 1 1 d .
H61A H 0.8320 0.3691 0.1914 0.068 Uiso 1 1 calc R
H61B H 0.8434 0.3477 0.1403 0.068 Uiso 1 1 calc R
C44 C 1.3124(11) 0.6907(7) 0.2250(8) 0.030(5) Uiso 1 1 d .
H44A H 1.3549 0.7077 0.2204 0.036 Uiso 1 1 calc R
C31 C 0.9499(11) 0.6442(7) 0.2166(8) 0.031(5) Uiso 1 1 d .
C60 C 0.7651(16) 0.4375(11) 0.1078(11) 0.076(9) Uiso 1 1 d .
H60A H 0.7212 0.4557 0.1070 0.115 Uiso 1 1 calc R
H60B H 0.7550 0.4036 0.1140 0.115 Uiso 1 1 calc R
H60C H 0.7891 0.4405 0.0779 0.115 Uiso 1 1 calc R
C38 C 1.0522(10) 0.6101(7) 0.1562(7) 0.024(5) Uiso 1 1 d .
C29 C 0.9923(10) 0.5831(7) 0.1590(7) 0.021(5) Uiso 1 1 d .
C55 C 0.8889(11) 0.3229(8) 0.0509(8) 0.038(6) Uiso 1 1 d .
H55A H 0.9028 0.3115 0.0821 0.045 Uiso 1 1 calc R
H55B H 0.8408 0.3359 0.0534 0.045 Uiso 1 1 calc R
C34 C 0.9687(13) 0.7288(9) 0.2659(9) 0.046(7) Uiso 1 1 d .
H34A H 0.9753 0.7580 0.2823 0.056 Uiso 1 1 calc R
C37 C 1.0643(11) 0.6523(7) 0.1797(8) 0.029(5) Uiso 1 1 d .
C30 C 0.9417(11) 0.5996(7) 0.1910(8) 0.030(5) Uiso 1 1 d .
H30A H 0.9008 0.5809 0.1960 0.036 Uiso 1 1 calc R
C7 C 1.2110(12) 0.4894(8) -0.1895(9) 0.038(6) Uiso 1 1 d .
H7A H 1.2349 0.4698 -0.2114 0.045 Uiso 1 1 calc R
C32 C 0.8988(12) 0.6609(8) 0.2473(8) 0.038(6) Uiso 1 1 d .
H32A H 0.8565 0.6434 0.2509 0.045 Uiso 1 1 calc R
C36 C 1.0114(10) 0.6704(7) 0.2100(7) 0.025(5) Uiso 1 1 d .
C133 C 1.3829(15) 0.4021(11) 0.0316(11) 0.073(9) Uiso 1 1 d .
H13A H 1.3915 0.4361 0.0234 0.087 Uiso 1 1 calc R
H13B H 1.4085 0.3952 0.0608 0.087 Uiso 1 1 calc R
C83 C 1.2725(17) 0.0375(12) 0.2224(12) 0.081(10) Uiso 1 1 d .
H83A H 1.3019 0.0257 0.2465 0.098 Uiso 1 1 calc R
C82 C 1.2853(16) 0.0827(11) 0.2020(11) 0.067(9) Uiso 1 1 d .
H82A H 1.3259 0.1008 0.2096 0.080 Uiso 1 1 calc R
C85 C 1.1661(14) 0.0275(9) 0.1730(10) 0.051(7) Uiso 1 1 d .
H85A H 1.1267 0.0092 0.1633 0.062 Uiso 1 1 calc R
C132 C 1.180(2) 0.4350(17) 0.0901(17) 0.154(19) Uiso 1 1 d .
H13C H 1.1636 0.4609 0.1103 0.231 Uiso 1 1 calc R
H13D H 1.1731 0.4041 0.1056 0.231 Uiso 1 1 calc R
H13E H 1.1542 0.4355 0.0608 0.231 Uiso 1 1 calc R
C129 C 1.2510(15) 0.4083(10) -0.0161(10) 0.065(8) Uiso 1 1 d .
H12D H 1.2659 0.3844 -0.0396 0.078 Uiso 1 1 calc R
H12E H 1.1993 0.4065 -0.0133 0.078 Uiso 1 1 calc R
C102 C 1.1679(15) 0.0296(11) 0.0229(12) 0.075(10) Uiso 1 1 d .
H10D H 1.2014 0.0419 0.0000 0.112 Uiso 1 1 calc R
H10E H 1.1483 -0.0008 0.0118 0.112 Uiso 1 1 calc R
H10F H 1.1920 0.0243 0.0526 0.112 Uiso 1 1 calc R
C131 C 1.2605(15) 0.4422(11) 0.0799(11) 0.076(9) Uiso 1 1 d .
H13F H 1.2872 0.4416 0.1094 0.091 Uiso 1 1 calc R
H13G H 1.2682 0.4738 0.0649 0.091 Uiso 1 1 calc R
C152 C 1.0415(18) -0.1560(12) -0.0239(13) 0.098(12) Uiso 1 1 d .
H15B H 1.0673 -0.1654 0.0041 0.147 Uiso 1 1 calc R
H15C H 1.0728 -0.1387 -0.0450 0.147 Uiso 1 1 calc R
H15D H 1.0237 -0.1848 -0.0395 0.147 Uiso 1 1 calc R
C94 C 0.9035(13) 0.0051(9) 0.1554(9) 0.044(6) Uiso 1 1 d .
H94A H 0.8679 -0.0164 0.1456 0.052 Uiso 1 1 calc R
C147 C 0.9000(15) -0.1603(10) -0.0857(11) 0.065(8) Uiso 1 1 d .
H14L H 0.8674 -0.1532 -0.1115 0.078 Uiso 1 1 calc R
H14M H 0.9415 -0.1762 -0.0994 0.078 Uiso 1 1 calc R
C84 C 1.2126(16) 0.0088(12) 0.2056(12) 0.076(10) Uiso 1 1 d .
H84A H 1.2057 -0.0227 0.2172 0.091 Uiso 1 1 calc R
C130 C 1.2724(17) 0.4599(12) -0.0330(12) 0.088(11) Uiso 1 1 d .
H13H H 1.2504 0.4665 -0.0631 0.132 Uiso 1 1 calc R
H13I H 1.3234 0.4617 -0.0363 0.132 Uiso 1 1 calc R
H13J H 1.2567 0.4837 -0.0102 0.132 Uiso 1 1 calc R
C151 C 0.9819(15) -0.1247(10) -0.0109(10) 0.067(8) Uiso 1 1 d .
H15E H 1.0003 -0.0963 0.0058 0.081 Uiso 1 1 calc R
H15F H 0.9512 -0.1423 0.0109 0.081 Uiso 1 1 calc R
C120 C 1.2216(12) 0.1169(9) -0.2566(9) 0.041(6) Uiso 1 1 d .
H12F H 1.2202 0.0872 -0.2727 0.049 Uiso 1 1 calc R
C122 C 1.1406(11) 0.0854(8) -0.2003(8) 0.030(5) Uiso 1 1 d .
H12G H 1.1428 0.0551 -0.2153 0.036 Uiso 1 1 calc R
C119 C 1.2672(13) 0.1541(9) -0.2738(9) 0.046(7) Uiso 1 1 d .
H11D H 1.2967 0.1492 -0.3000 0.056 Uiso 1 1 calc R
C141 C 0.8596(11) -0.0614(8) -0.1933(9) 0.040(6) Uiso 1 1 d .
H14N H 0.8529 -0.0709 -0.2262 0.048 Uiso 1 1 calc R
H14O H 0.8331 -0.0842 -0.1736 0.048 Uiso 1 1 calc R
C80 C 1.2460(13) 0.1477(9) 0.1483(9) 0.047(6) Uiso 1 1 d .
H80A H 1.2868 0.1652 0.1567 0.057 Uiso 1 1 calc R
C92 C 0.9578(13) 0.0543(9) 0.2151(10) 0.051(7) Uiso 1 1 d .
H92A H 0.9572 0.0663 0.2460 0.061 Uiso 1 1 calc R
C100 C 0.9950(11) -0.0138(7) -0.0403(8) 0.028(5) Uiso 1 1 d .
C124 C 1.0978(11) 0.1362(7) -0.1384(8) 0.027(5) Uiso 1 1 d .
C110 C 0.9992(11) 0.2789(8) -0.2174(9) 0.039(6) Uiso 1 1 d .
H11E H 0.9739 0.2700 -0.2445 0.047 Uiso 1 1 calc R
C148 C 0.8642(14) -0.1964(10) -0.0537(10) 0.061(8) Uiso 1 1 d .
H14P H 0.8517 -0.2251 -0.0714 0.092 Uiso 1 1 calc R
H14Q H 0.8216 -0.1820 -0.0406 0.092 Uiso 1 1 calc R
H14R H 0.8961 -0.2052 -0.0284 0.092 Uiso 1 1 calc R
C139 C 1.3688(18) 0.3724(12) 0.1568(12) 0.085(11) Uiso 1 1 d .
H13K H 1.4056 0.3787 0.1333 0.102 Uiso 1 1 calc R
H13L H 1.3380 0.4009 0.1581 0.102 Uiso 1 1 calc R
C135 C 1.257(2) 0.3122(15) 0.1876(14) 0.116(14) Uiso 1 1 d .
H13M H 1.2331 0.2808 0.1840 0.139 Uiso 1 1 calc R
H13N H 1.2841 0.3112 0.2168 0.139 Uiso 1 1 calc R
C78 C 1.2149(13) 0.2144(9) 0.0994(10) 0.051(7) Uiso 1 1 d .
C87 C 1.1277(10) 0.0940(7) 0.1221(8) 0.026(5) Uiso 1 1 d .
C142 C 0.8299(15) -0.0084(10) -0.1856(12) 0.071(9) Uiso 1 1 d .
H14S H 0.7799 -0.0077 -0.1933 0.107 Uiso 1 1 calc R
H14T H 0.8552 0.0140 -0.2058 0.107 Uiso 1 1 calc R
H14U H 0.8365 0.0010 -0.1531 0.107 Uiso 1 1 calc R
C93 C 0.9031(13) 0.0210(9) 0.1997(9) 0.044(7) Uiso 1 1 d .
H93A H 0.8677 0.0108 0.2207 0.053 Uiso 1 1 calc R
C86 C 1.1771(11) 0.0729(8) 0.1546(8) 0.033(6) Uiso 1 1 d .
C137 C 1.3755(15) 0.2696(11) 0.1431(11) 0.066(9) Uiso 1 1 d .
H13O H 1.4037 0.2725 0.1718 0.079 Uiso 1 1 calc R
H13P H 1.3471 0.2400 0.1455 0.079 Uiso 1 1 calc R
C79 C 1.2001(11) 0.1669(8) 0.1177(8) 0.030(5) Uiso 1 1 d .
C128 C 1.0689(12) 0.1125(8) -0.0598(9) 0.039(6) Uiso 1 1 d .
H12H H 1.0366 0.1210 -0.0347 0.059 Uiso 1 1 calc R
H12I H 1.1173 0.1166 -0.0491 0.059 Uiso 1 1 calc R
H12J H 1.0613 0.0790 -0.0688 0.059 Uiso 1 1 calc R
C98 C 1.0628(11) 0.0497(8) 0.0604(8) 0.033(6) Uiso 1 1 d .
C81 C 1.2337(13) 0.1006(9) 0.1687(9) 0.047(7) Uiso 1 1 d .
C88 C 1.1404(11) 0.1382(8) 0.1063(9) 0.036(6) Uiso 1 1 d .
C150 C 0.7884(14) -0.0763(10) -0.0605(10) 0.066(9) Uiso 1 1 d .
H15G H 0.7489 -0.0653 -0.0416 0.099 Uiso 1 1 calc R
H15H H 0.7759 -0.1065 -0.0759 0.099 Uiso 1 1 calc R
H15I H 0.7996 -0.0521 -0.0840 0.099 Uiso 1 1 calc R
C140 C 1.4044(17) 0.3656(12) 0.2053(12) 0.088(11) Uiso 1 1 d .
H14V H 1.4322 0.3941 0.2128 0.132 Uiso 1 1 calc R
H14W H 1.4350 0.3374 0.2044 0.132 Uiso 1 1 calc R
H14X H 1.3683 0.3610 0.2291 0.132 Uiso 1 1 calc R
C138 C 1.4229(16) 0.2655(11) 0.1029(12) 0.078(10) Uiso 1 1 d .
H13Q H 1.4529 0.2373 0.1067 0.117 Uiso 1 1 calc R
H13R H 1.4520 0.2944 0.1009 0.117 Uiso 1 1 calc R
H13S H 1.3952 0.2622 0.0744 0.117 Uiso 1 1 calc R
C54 C 0.8510(14) 0.4015(11) -0.0314(11) 0.069(9) Uiso 1 1 d .
H54A H 0.8436 0.4071 -0.0647 0.103 Uiso 1 1 calc R
H54B H 0.8434 0.4315 -0.0144 0.103 Uiso 1 1 calc R
H54C H 0.8179 0.3772 -0.0204 0.103 Uiso 1 1 calc R
C68 C 1.3818(15) 0.9611(11) 0.0705(11) 0.069(8) Uiso 1 1 d .
H68A H 1.4001 0.9914 0.0584 0.103 Uiso 1 1 calc R
H68B H 1.4205 0.9417 0.0826 0.103 Uiso 1 1 calc R
H68C H 1.3483 0.9677 0.0956 0.103 Uiso 1 1 calc R
C101 C 1.0428(15) 0.1919(10) 0.0950(10) 0.069(9) Uiso 1 1 d .
H10G H 1.0121 0.2052 0.0709 0.103 Uiso 1 1 calc R
H10H H 1.0682 0.2181 0.1103 0.103 Uiso 1 1 calc R
H10I H 1.0146 0.1747 0.1180 0.103 Uiso 1 1 calc R
C153 C 1.8070(18) 0.1826(12) 0.1147(13) 0.097(12) Uiso 1 1 d .
H15J H 1.8039 0.1893 0.0810 0.116 Uiso 1 1 calc R
H15K H 1.7593 0.1838 0.1283 0.116 Uiso 1 1 calc R
C134 C 1.4122(16) 0.3695(11) -0.0078(12) 0.079(10) Uiso 1 1 d .
H13T H 1.4626 0.3750 -0.0112 0.118 Uiso 1 1 calc R
H13U H 1.3885 0.3771 -0.0371 0.118 Uiso 1 1 calc R
H13V H 1.4038 0.3358 0.0001 0.118 Uiso 1 1 calc R
C66 C 1.1903(19) 0.9106(14) 0.0930(15) 0.117(14) Uiso 1 1 d .
H66A H 1.1670 0.9157 0.1229 0.175 Uiso 1 1 calc R
H66B H 1.1607 0.8905 0.0731 0.175 Uiso 1 1 calc R
H66C H 1.1981 0.9417 0.0778 0.175 Uiso 1 1 calc R
C136 C 1.208(3) 0.346(2) 0.191(2) 0.21(3) Uiso 1 1 d .
H13W H 1.1783 0.3392 0.2181 0.310 Uiso 1 1 calc R
H13X H 1.1800 0.3467 0.1629 0.310 Uiso 1 1 calc R
H13Y H 1.2312 0.3772 0.1955 0.310 Uiso 1 1 calc R
C52 C 1.083(3) 0.7142(19) 0.0601(19) 0.17(2) Uiso 1 1 d .
H52A H 1.0354 0.7200 0.0480 0.249 Uiso 1 1 calc R
H52B H 1.0990 0.6826 0.0497 0.249 Uiso 1 1 calc R
H52C H 1.1145 0.7390 0.0487 0.249 Uiso 1 1 calc R
C25 C 1.270(4) 0.656(3) -0.073(3) 0.32(4) Uiso 1 1 d .
H25A H 1.3063 0.6442 -0.0518 0.479 Uiso 1 1 calc R
H25B H 1.2781 0.6899 -0.0799 0.479 Uiso 1 1 calc R
H25C H 1.2728 0.6375 -0.1024 0.479 Uiso 1 1 calc R

loop_
_atom_site_aniso_label
_atom_site_aniso_U_11
_atom_site_aniso_U_22
_atom_site_aniso_U_33
_atom_site_aniso_U_23
_atom_site_aniso_U_13
_atom_site_aniso_U_12
Pt1 0.0270(4) 0.0188(4) 0.0328(6) -0.0005(4) 0.0013(4) -0.0022(3)
P1 0.037(3) 0.024(3) 0.037(4) -0.007(3) 0.005(3) -0.002(3)
O1 0.054(11) 0.045(10) 0.043(12) 0.010(9) -0.020(9) 0.001(8)
Pt4 0.0403(5) 0.0158(4) 0.0299(5) -0.0042(4) -0.0061(4) -0.0048(4)
P2 0.033(3) 0.042(4) 0.032(4) 0.007(3) 0.003(3) -0.005(3)
O4 0.037(9) 0.069(12) 0.054(13) 0.034(11) -0.021(9) -0.029(9)
Pt3 0.0321(5) 0.0216(4) 0.0495(7) -0.0097(4) -0.0108(5) -0.0004(4)
P8 0.047(4) 0.020(3) 0.037(4) 0.003(3) -0.013(3) -0.009(3)
O2 0.046(10) 0.048(9) 0.008(8) 0.004(7) -0.005(7) 0.000(8)
Pt2 0.0330(5) 0.0300(4) 0.0355(6) 0.0099(4) -0.0016(5) -0.0110(4)
P7 0.040(3) 0.024(3) 0.032(4) -0.011(3) -0.004(3) 0.001(3)
P5 0.046(4) 0.022(3) 0.083(6) 0.000(3) -0.023(4) -0.009(3)
P6 0.046(4) 0.053(4) 0.058(5) -0.013(4) -0.020(4) -0.003(4)
C117 0.034(12) 0.019(10) 0.016(13) 0.007(9) 0.002(10) 0.017(9)
P3 0.054(4) 0.029(3) 0.046(5) 0.004(3) -0.006(4) -0.015(3)
O7 0.039(8) 0.034(8) 0.031(10) -0.006(7) -0.007(8) 0.011(7)
P4 0.046(4) 0.093(6) 0.049(5) 0.037(5) -0.009(4) -0.027(4)
O3 0.039(9) 0.036(9) 0.026(10) -0.007(7) 0.016(8) -0.004(7)
O5 0.053(10) 0.038(9) 0.035(11) -0.013(8) -0.020(9) 0.008(8)
O6 0.046(10) 0.045(10) 0.030(10) 0.004(8) 0.004(8) -0.005(8)
O8 0.043(9) 0.036(9) 0.041(11) 0.003(8) 0.000(9) -0.002(7)

loop_
_atom_type_symbol
_atom_type_description
_atom_type_scat_dispersion_real
_atom_type_scat_dispersion_imag
_atom_type_scat_source
C C 0.0033 0.0016 'International Tables Vol C Tables 4.2.6.8 and 6.1.1.4'
H H 0.0000 0.0000 'International Tables Vol C Tables 4.2.6.8 and 6.1.1.4'
O O 0.0106 0.0060 'International Tables Vol C Tables 4.2.6.8 and 6.1.1.4'
P P 0.1023 0.0942 'International Tables Vol C Tables 4.2.6.8 and 6.1.1.4'
Pt Pt -1.7033 8.3905 'International Tables Vol C Tables 4.2.6.8 and 6.1.1.4'
Cl Cl 0.1484 0.1585 'International Tables Vol C Tables 4.2.6.8 and 6.1.1.4'

loop_
_geom_angle_atom_site_label_1
_geom_angle_atom_site_label_2
_geom_angle_atom_site_label_3
_geom_angle
C1 Pt1 C27 88.1(9)
C1 Pt1 P2 172.0(7)
C27 Pt1 P2 84.0(6)
C1 Pt1 P1 84.4(7)
C27 Pt1 P1 172.2(6)
P2 Pt1 P1 103.6(2)
C53 P1 C55 104.5(12)
C53 P1 C57 104.0(12)
C55 P1 C57 104.6(11)
C53 P1 Pt1 112.2(9)
C55 P1 Pt1 121.2(8)
C57 P1 Pt1 108.9(8)
C22 O1 C25 108(3)
C76 C75 P4 112(2)
C100 Pt4 C126 86.6(9)
C100 Pt4 P8 83.5(6)
C126 Pt4 P8 170.1(6)
C100 Pt4 P7 173.4(6)
C126 Pt4 P7 88.5(6)
P8 Pt4 P7 101.4(2)
C61 P2 C63 103.4(15)
C61 P2 C59 103.2(13)
C63 P2 C59 99.0(13)
C61 P2 Pt1 129.4(10)
C63 P2 Pt1 111.1(11)
C59 P2 Pt1 106.6(10)
C52 O4 C48 123(3)
C8 C9 C10 122(2)
C103 Pt3 C77 84.9(9)
C103 Pt3 P5 90.9(6)
C77 Pt3 P5 175.3(6)
C103 Pt3 P6 170.0(6)
C77 Pt3 P6 85.5(7)
P5 Pt3 P6 98.8(3)
C149 P8 C147 102.0(12)
C149 P8 C151 99.4(13)
C147 P8 C151 101.4(13)
C149 P8 Pt4 110.8(8)
C147 P8 Pt4 125.0(10)
C151 P8 Pt4 114.7(10)
C12 O2 C26 113.1(17)
C17 C18 C19 119(2)
C50 Pt2 C24 84.3(9)
C50 Pt2 P4 174.8(6)
C24 Pt2 P4 91.1(7)
C50 Pt2 P3 84.7(6)
C24 Pt2 P3 168.4(7)
P4 Pt2 P3 99.8(3)
C143 P7 C145 101.1(11)
C143 P7 C141 103.3(11)
C145 P7 C141 104.9(11)
C143 P7 Pt4 117.6(8)
C145 P7 Pt4 114.8(9)
C141 P7 Pt4 113.4(8)
C133 P5 C131 107.7(14)
C133 P5 C129 104.1(15)
C131 P5 C129 103.7(14)
C133 P5 Pt3 114.5(11)
C131 P5 Pt3 113.1(11)
C129 P5 Pt3 112.9(9)
C10 C11 C12 121(2)
C10 C11 C13 122(2)
C12 C11 C13 117.1(19)
C137 P6 C135 102.5(16)
C137 P6 C139 105.7(15)
C135 P6 C139 102.7(17)
C137 P6 Pt3 108.9(11)
C135 P6 Pt3 113.2(13)
C139 P6 Pt3 122.0(12)
C118 C117 C116 121.1(19)
C17 C16 C15 122(2)
C65 P3 C69 102.7(12)
C65 P3 C67 105.9(13)
C69 P3 C67 105.1(12)
C65 P3 Pt2 112.5(9)
C69 P3 Pt2 107.4(8)
C67 P3 Pt2 121.5(10)
C114 O7 C127 116.7(15)
C74 C73 P4 112(2)
C75 P4 C71 101.7(15)
C75 P4 C73 103.4(14)
C71 P4 C73 105.2(13)
C75 P4 Pt2 115.2(13)
C71 P4 Pt2 112.0(9)
C73 P4 Pt2 117.6(10)
C21 C20 C19 121(2)
C16 C15 C14 118(2)
C48 C39 C40 120.9(19)
C48 C39 C37 118.9(19)
C40 C39 C37 120.1(18)
C20 C21 C22 121(2)
C20 C21 C23 120.3(19)
C22 C21 C23 119(2)
C49 C50 Pt2 178(2)
C46 C47 C48 118.2(19)
C46 C47 C49 121.5(19)
C48 C47 C49 120.1(19)
C70 C69 P3 115.5(18)
C24 C23 C21 177(3)
C38 O3 C51 111.7(17)
O1 C22 C21 123(2)
O1 C22 C13 116(2)
C21 C22 C13 121(2)
C16 C17 C18 122(2)
C88 O5 C101 112.5(19)
C14 C19 C20 120(2)
C14 C19 C18 119.4(19)
C20 C19 C18 120.8(19)
C98 O6 C102 112.9(19)
C39 C48 O4 118.2(19)
C39 C48 C47 120(2)
O4 C48 C47 121.1(19)
C124 O8 C128 115.7(16)
C50 C49 C47 174(2)
C41 C40 C39 122.3(19)
C41 C40 C45 117.6(19)
C39 C40 C45 120.0(19)
C19 C14 C15 120(2)
C19 C14 C13 120.2(19)
C15 C14 C13 119.6(18)
C11 C10 C5 120(2)
C11 C10 C9 122(2)
C5 C10 C9 117.3(19)
C23 C24 Pt2 178(2)
C4 C5 C10 120(2)
C4 C5 C6 122(2)
C10 C5 C6 118(2)
C40 C41 C42 120(2)
C22 C13 C14 117.7(19)
C22 C13 C11 121(2)
C14 C13 C11 121.5(18)
C47 C46 C45 121.9(19)
O2 C12 C3 122(2)
O2 C12 C11 118.4(19)
C3 C12 C11 119(2)
C44 C45 C46 121.3(18)
C44 C45 C40 120.1(18)
C46 C45 C40 118.5(18)
C41 C42 C43 119(2)
C2 C1 Pt1 179(2)
C54 C53 P1 115(2)
C1 C2 C3 176(2)
C27 C28 C29 178(2)
C64 C63 P2 113(2)
C28 C27 Pt1 176(2)
C150 C149 P8 114(2)
C122 C123 C124 118(2)
C122 C123 C125 122(2)
C124 C123 C125 120(2)
C146 C145 P7 119.5(19)
C144 C143 P7 115.2(18)
C125 C126 Pt4 173(2)
C126 C125 C123 175(3)
C115 C116 C121 119.1(19)
C115 C116 C117 123(2)
C121 C116 C117 117.6(19)
C104 C103 Pt3 175(2)
C103 C104 C105 175(2)
C124 C115 C116 118(2)
C124 C115 C113 121(2)
C116 C115 C113 120.3(19)
C114 C113 C112 118.4(18)
C114 C113 C115 125.1(19)
C112 C113 C115 116.5(19)
C106 C107 C112 122(2)
C106 C107 C108 123(2)
C112 C107 C108 115(2)
C109 C108 C107 123(2)
C105 C106 C107 121(2)
C106 C105 C114 119(2)
C106 C105 C104 120(2)
C114 C105 C104 120.4(19)
C112 C111 C110 125(2)
C108 C109 C110 121(2)
C113 C114 O7 115.1(18)
C113 C114 C105 122.9(19)
O7 C114 C105 121.8(18)
C111 C112 C107 120.8(19)
C111 C112 C113 123.2(19)
C107 C112 C113 115.9(19)
C78 C77 Pt3 175(2)
C122 C121 C120 121(2)
C122 C121 C116 120(2)
C120 C121 C116 118.4(19)
C119 C118 C117 123(2)
C96 C95 C94 124(2)
C96 C95 C90 118(2)
C94 C95 C90 118(2)
C96 C97 C98 120(2)
C96 C97 C99 115.7(19)
C98 C97 C99 124(2)
C92 C91 C90 122(2)
C90 C89 C98 118.2(19)
C90 C89 C87 124(2)
C98 C89 C87 117.6(19)
C89 C90 C91 122(2)
C89 C90 C95 120(2)
C91 C90 C95 118(2)
C97 C96 C95 122(2)
C100 C99 C97 176(2)
C68 C67 P3 115(2)
C9 C8 C7 119(2)
C12 C3 C4 120(2)
C12 C3 C2 121(2)
C4 C3 C2 119(2)
C44 C43 C42 124(2)
C60 C59 P2 106.0(19)
C7 C6 C5 121(2)
C36 C35 C34 121(2)
C66 C65 P3 114(2)
C58 C57 P1 110.7(18)
C72 C71 P4 114(2)
C5 C4 C3 119(2)
C32 C33 C34 119(3)
C62 C61 P2 112(2)
C43 C44 C45 119(2)
C32 C31 C36 120(2)
C32 C31 C30 122(2)
C36 C31 C30 118(2)
C37 C38 C29 125(2)
C37 C38 O3 118.3(17)
C29 C38 O3 116.1(17)
C38 C29 C30 115.5(18)
C38 C29 C28 123.5(19)
C30 C29 C28 121.0(18)
C56 C55 P1 116.4(18)
C35 C34 C33 120(2)
C38 C37 C36 119.0(19)
C38 C37 C39 119.3(19)
C36 C37 C39 121.7(18)
C29 C30 C31 122.4(19)
C6 C7 C8 122(2)
C33 C32 C31 121(2)
C35 C36 C31 119(2)
C35 C36 C37 121.8(19)
C31 C36 C37 119.5(19)
C134 C133 P5 112(2)
C82 C83 C84 119(3)
C83 C82 C81 117(3)
C86 C85 C84 120(3)
C130 C129 P5 112(2)
C132 C131 P5 109(3)
C93 C94 C95 122(2)
C148 C147 P8 118(2)
C85 C84 C83 121(3)
C152 C151 P8 114(2)
C121 C120 C119 123(2)
C121 C122 C123 122(2)
C118 C119 C120 117(2)
C142 C141 P7 111.1(17)
C79 C80 C81 121(2)
C91 C92 C93 120(2)
C99 C100 Pt4 177(2)
O8 C124 C115 116.2(19)
O8 C124 C123 120.7(19)
C115 C124 C123 123(2)
C111 C110 C109 116(2)
C140 C139 P6 114(2)
C136 C135 P6 114(4)
C77 C78 C79 177(3)
C88 C87 C86 118(2)
C88 C87 C89 122(2)
C86 C87 C89 119.5(19)
C94 C93 C92 119(2)
C85 C86 C81 121(2)
C85 C86 C87 121(2)
C81 C86 C87 118(2)
C138 C137 P6 112(2)
C80 C79 C88 116(2)
C80 C79 C78 118(2)
C88 C79 C78 126(2)
O6 C98 C97 118(2)
O6 C98 C89 120.0(19)
C97 C98 C89 122(2)
C86 C81 C82 122(2)
C86 C81 C80 121(2)
C82 C81 C80 118(2)
C87 C88 O5 119(2)
C87 C88 C79 126(2)
O5 C88 C79 115.6(19)
Cl1 C153 Cl2 104.0(19)

loop_
_geom_bond_atom_site_label_1
_geom_bond_atom_site_label_2
_geom_bond_distance
Pt1 C1 1.90(2)
Pt1 C27 2.001(19)
Pt1 P2 2.318(6)
Pt1 P1 2.321(6)
P1 C53 1.75(3)
P1 C55 1.82(2)
P1 C57 1.84(2)
O1 C22 1.38(3)
O1 C25 1.95(7)
C75 C76 1.52(4)
C75 P4 1.77(3)
Cl1 C153 1.77(4)
Pt4 C100 1.99(2)
Pt4 C126 2.03(2)
Pt4 P8 2.316(6)
Pt4 P7 2.315(6)
P2 C61 1.76(3)
P2 C63 1.82(3)
P2 C59 1.88(3)
O4 C52 1.30(5)
O4 C48 1.40(3)
C9 C8 1.37(3)
C9 C10 1.47(3)
Cl2 C153 1.83(4)
Pt3 C103 1.95(2)
Pt3 C77 2.00(2)
Pt3 P5 2.278(7)
Pt3 P6 2.312(7)
P8 C149 1.82(2)
P8 C147 1.81(3)
P8 C151 1.87(3)
O2 C12 1.30(2)
O2 C26 1.47(3)
C18 C17 1.37(3)
C18 C19 1.45(3)
Pt2 C50 1.98(2)
Pt2 C24 2.03(2)
Pt2 P4 2.293(7)
Pt2 P3 2.323(7)
P7 C143 1.79(2)
P7 C145 1.81(2)
P7 C141 1.83(2)
C70 C69 1.48(3)
P5 C133 1.78(3)
P5 C131 1.86(3)
P5 C129 1.86(3)
C11 C10 1.37(3)
C11 C12 1.44(3)
C11 C13 1.50(3)
P6 C137 1.82(3)
P6 C135 1.85(4)
P6 C139 1.81(3)
C117 C118 1.37(3)
C117 C116 1.45(3)
C16 C17 1.37(3)
C16 C15 1.39(3)
P3 C65 1.81(3)
P3 C69 1.84(2)
P3 C67 1.83(3)
O7 C114 1.41(2)
O7 C127 1.45(3)
C73 C74 1.46(4)
C73 P4 1.93(3)
P4 C71 1.83(3)
C20 C21 1.37(3)
C20 C19 1.41(3)
C15 C14 1.44(3)
C39 C48 1.37(3)
C39 C40 1.41(3)
C39 C37 1.55(3)
C21 C22 1.38(3)
C21 C23 1.49(3)
C50 C49 1.16(3)
C47 C46 1.39(3)
C47 C48 1.46(3)
C47 C49 1.49(3)
C23 C24 1.14(3)
O3 C38 1.44(2)
O3 C51 1.44(3)
C22 C13 1.42(3)
O5 C88 1.42(3)
O5 C101 1.48(3)
C19 C14 1.38(3)
O6 C98 1.35(3)
O6 C102 1.46(3)
O8 C124 1.37(3)
O8 C128 1.49(3)
C40 C41 1.40(3)
C40 C45 1.42(3)
C14 C13 1.44(3)
C10 C5 1.43(3)
C5 C4 1.41(3)
C5 C6 1.47(3)
C41 C42 1.40(3)
C46 C45 1.42(3)
C12 C3 1.42(3)
C45 C44 1.42(3)
C42 C43 1.37(3)
C1 C2 1.24(3)
C53 C54 1.52(3)
C2 C3 1.50(3)
C28 C27 1.20(3)
C28 C29 1.44(3)
C63 C64 1.63(4)
C149 C150 1.48(3)
C123 C122 1.39(3)
C123 C124 1.43(3)
C123 C125 1.46(3)
C144 C143 1.51(3)
C146 C145 1.58(3)
C126 C125 1.17(3)
C116 C115 1.44(3)
C116 C121 1.43(3)
C103 C104 1.21(3)
C104 C105 1.47(3)
C115 C124 1.36(3)
C115 C113 1.47(3)
C113 C114 1.36(3)
C113 C112 1.48(3)
C107 C106 1.40(3)
C107 C112 1.44(3)
C107 C108 1.46(3)
C108 C109 1.39(3)
C106 C105 1.32(3)
C105 C114 1.43(3)
C111 C112 1.36(3)
C111 C110 1.40(3)
C109 C110 1.43(3)
C77 C78 1.19(3)
C121 C122 1.36(3)
C121 C120 1.39(3)
C118 C119 1.37(3)
C95 C96 1.44(3)
C95 C94 1.44(3)
C95 C90 1.48(3)
C97 C96 1.37(3)
C97 C98 1.42(3)
C97 C99 1.44(3)
C91 C92 1.38(3)
C91 C90 1.41(3)
C89 C90 1.40(3)
C89 C98 1.45(3)
C89 C87 1.47(3)
C99 C100 1.19(3)
C72 C71 1.51(4)
C67 C68 1.55(4)
C8 C7 1.42(3)
C3 C4 1.43(3)
C62 C61 1.60(4)
C43 C44 1.30(3)
C59 C60 1.59(4)
C6 C7 1.34(3)
C35 C36 1.38(3)
C35 C34 1.41(3)
C65 C66 1.49(4)
C56 C55 1.55(3)
C58 C57 1.49(3)
C33 C32 1.37(3)
C33 C34 1.38(3)
C31 C32 1.40(3)
C31 C36 1.40(3)
C31 C30 1.45(3)
C38 C37 1.38(3)
C38 C29 1.37(3)
C29 C30 1.41(3)
C37 C36 1.43(3)
C133 C134 1.56(4)
C83 C82 1.41(4)
C83 C84 1.48(4)
C82 C81 1.46(4)
C85 C86 1.39(3)
C85 C84 1.39(4)
C132 C131 1.57(5)
C129 C130 1.58(4)
C152 C151 1.48(4)
C94 C93 1.35(3)
C147 C148 1.53(4)
C120 C119 1.44(3)
C141 C142 1.60(3)
C80 C79 1.35(3)
C80 C81 1.46(3)
C92 C93 1.47(3)
C139 C140 1.56(4)
C135 C136 1.32(6)
C78 C79 1.45(3)
C87 C88 1.34(3)
C87 C86 1.45(3)
C86 C81 1.39(3)
C137 C138 1.47(4)
C79 C88 1.43(3)
